data_7017486
loop_
_publ_author_name
'Voloshin, Y. Z.'
'Belaya, I. G.'
'Belov, A. S.'
'Platonov, V. E.'
'Maksimov, A. M.'
'Vologzhanina, A. V.'
'Starikova, Z. A.'
'Dolganov, A. V.'
'Novikov, V. V.'
'Bubnov, Y. N.'

_publ_section_title
;
 Formation of the second superhydrophobic shell around an encapsulated
 metal ion: synthesis, X-ray structure and electrochemical study of the
 clathrochelate and bis-clathrochelate iron(II) and cobalt(II, III)
 dioximates with ribbed perfluoroarylsulfide substituents.
;
_journal_issue 3
_journal_name_full 'Dalton transactions (Cambridge, England : 2003)'
_journal_page_first 737
_journal_page_last 746
_journal_paper_doi 10.1039/c1dt10500k
_journal_volume 41
_journal_year 2012
_chemical_formula_moiety 'C56 H18 B2 F42 Fe N6 O6 S6'
_chemical_formula_sum 'C56 H18 B2 F42 Fe N6 O6 S6'
_chemical_formula_weight 1938.59
_chemical_name_systematic
;
?
;
_space_group_IT_number 61
_symmetry_cell_setting orthorhombic
_symmetry_space_group_name_Hall '-P 2ac 2ab'
_symmetry_space_group_name_H-M 'P b c a'
_atom_sites_solution_hydrogens geom
_atom_sites_solution_primary direct
_atom_sites_solution_secondary difmap
_audit_creation_method SHELXL-97
_cell_angle_alpha 90.00
_cell_angle_beta 90.00
_cell_angle_gamma 90.00
_cell_formula_units_Z 8
_cell_length_a 10.9913(4)
_cell_length_b 21.1116(7)
_cell_length_c 58.133(2)
_cell_measurement_reflns_used 658
_cell_measurement_temperature 100(2)
_cell_measurement_theta_max 22.61
_cell_measurement_theta_min 2.20
_cell_volume 13489.4(8)
_computing_cell_refinement 'APEX2 (Bruker, 2005)'
_computing_data_collection 'APEX2 (Bruker, 2005)'
_computing_data_reduction 'APEX2 (Bruker, 2005)'
_computing_molecular_graphics 'SHELXTL ver. 5.1 (Sheldrick, 2008)'
_computing_publication_material 'SHELXTL ver. 5.1 (Sheldrick, 2008)'
_computing_structure_refinement 'SHELXTL ver. 5.1 (Sheldrick, 2008)'
_computing_structure_solution 'SHELXTL ver. 5.1 (Sheldrick, 2008)'
_diffrn_ambient_temperature 100(2)
_diffrn_measured_fraction_theta_full 1.000
_diffrn_measured_fraction_theta_max 1.000
_diffrn_measurement_device_type 'Bruker Apex 2 CCD area detector'
_diffrn_measurement_method 'omega scans'
_diffrn_radiation_monochromator graphite
_diffrn_radiation_source 'fine-focus sealed tube'
_diffrn_radiation_type MoK\a
_diffrn_radiation_wavelength 0.71073
_diffrn_reflns_av_R_equivalents 0.0754
_diffrn_reflns_av_sigmaI/netI 0.0382
_diffrn_reflns_limit_h_max 14
_diffrn_reflns_limit_h_min -14
_diffrn_reflns_limit_k_max 27
_diffrn_reflns_limit_k_min -27
_diffrn_reflns_limit_l_max 76
_diffrn_reflns_limit_l_min -76
_diffrn_reflns_number 146982
_diffrn_reflns_theta_full 28.00
_diffrn_reflns_theta_max 28.00
_diffrn_reflns_theta_min 1.93
_exptl_absorpt_coefficient_mu 0.583
_exptl_absorpt_correction_T_max 0.9387
_exptl_absorpt_correction_T_min 0.8632
_exptl_absorpt_correction_type multi-scan
_exptl_absorpt_process_details 'SADABS (Sheldrick, 1998)'
_exptl_crystal_colour red
_exptl_crystal_density_diffrn 1.909
_exptl_crystal_density_method 'not measured'
_exptl_crystal_description plate
_exptl_crystal_F_000 7632
_exptl_crystal_size_max 0.26
_exptl_crystal_size_mid 0.24
_exptl_crystal_size_min 0.11
_refine_diff_density_max 0.646
_refine_diff_density_min -0.521
_refine_diff_density_rms 0.085
_refine_ls_extinction_method none
_refine_ls_goodness_of_fit_ref 1.018
_refine_ls_hydrogen_treatment constr
_refine_ls_matrix_type full
_refine_ls_number_parameters 1074
_refine_ls_number_reflns 16295
_refine_ls_number_restraints 0
_refine_ls_restrained_S_all 1.018
_refine_ls_R_factor_all 0.0748
_refine_ls_R_factor_gt 0.0546
_refine_ls_shift/su_max 0.001
_refine_ls_shift/su_mean 0.000
_refine_ls_structure_factor_coef Fsqd
_refine_ls_weighting_details 'calc w=1/[\s^2^(Fo^2^)+(0.0300P)^2^+60.0000P] where P=(Fo^2^+2Fc^2^)/3'
_refine_ls_weighting_scheme calc
_refine_ls_wR_factor_gt 0.1127
_refine_ls_wR_factor_ref 0.1231
_reflns_number_gt 12840
_reflns_number_total 16295
_reflns_threshold_expression I>2\s(I)
_cod_data_source_file c1dt10500k.txt
_cod_data_source_block 1
_cod_depositor_comments
;
The following automatic conversions were performed:

'_symmetry_cell_setting' value 'Orthorhombic' changed to
'orthorhombic' according to
/home/saulius/struct/CIF-dictionaries/cif_core.dic dictionary named
'cif_core.dic' version 2.4.1 from 2010-06-29.

Automatic conversion script
Id: cif_fix_values 1715 2011-07-08 13:25:40Z adriana 
;
_cod_original_cell_volume 13489.3(8)
_cod_database_code 7017486

loop_
_symmetry_equiv_pos_as_xyz
'x, y, z'
'-x+1/2, -y, z+1/2'
'-x, y+1/2, -z+1/2'
'x+1/2, -y+1/2, -z'
'-x, -y, -z'
'x-1/2, y, -z-1/2'
'x, -y-1/2, z-1/2'
'-x-1/2, y-1/2, z'

loop_
_atom_site_label
_atom_site_type_symbol
_atom_site_fract_x
_atom_site_fract_y
_atom_site_fract_z
_atom_site_U_iso_or_equiv
_atom_site_adp_type
_atom_site_occupancy
_atom_site_symmetry_multiplicity
_atom_site_calc_flag
_atom_site_refinement_flags
Fe1 Fe 0.16489(4) 0.44388(2) 0.124303(7) 0.01153(9) Uani 1 1 d .
S1 S -0.10535(8) 0.58690(4) 0.148701(14) 0.01821(17) Uani 1 1 d .
S2 S 0.07958(8) 0.64677(4) 0.110232(14) 0.01740(16) Uani 1 1 d .
S3 S -0.03228(7) 0.27654(4) 0.095878(14) 0.01587(16) Uani 1 1 d .
S4 S 0.17936(8) 0.32580(4) 0.060323(14) 0.01809(17) Uani 1 1 d .
S5 S 0.37666(7) 0.34496(4) 0.179787(14) 0.01867(17) Uani 1 1 d .
S6 S 0.55196(7) 0.42988(4) 0.147046(14) 0.01822(17) Uani 1 1 d .
F1 F -0.25729(19) 0.49876(10) 0.17729(3) 0.0250(4) Uani 1 1 d .
F2 F -0.2690(2) 0.49154(11) 0.22262(4) 0.0343(5) Uani 1 1 d .
F3 F -0.0249(3) 0.5827(2) 0.26378(5) 0.0749(11) Uani 1 1 d .
F4 F -0.2126(3) 0.59997(17) 0.26018(4) 0.0722(11) Uani 1 1 d .
F5 F -0.1446(3) 0.50673(13) 0.26056(4) 0.0605(9) Uani 1 1 d .
F6 F 0.0423(2) 0.64518(12) 0.22850(4) 0.0351(6) Uani 1 1 d .
F7 F 0.0540(2) 0.65112(11) 0.18327(4) 0.0318(5) Uani 1 1 d .
F8 F 0.26520(19) 0.68910(10) 0.07672(3) 0.0246(5) Uani 1 1 d .
F9 F 0.2380(2) 0.71055(10) 0.03218(3) 0.0256(5) Uani 1 1 d .
F10 F -0.0891(3) 0.72263(16) 0.00597(4) 0.0598(9) Uani 1 1 d .
F11 F 0.0996(3) 0.71807(13) -0.00236(4) 0.0446(7) Uani 1 1 d .
F12 F -0.0091(3) 0.63521(11) -0.00466(4) 0.0392(6) Uani 1 1 d .
F13 F -0.1581(2) 0.62469(14) 0.03546(4) 0.0418(6) Uani 1 1 d .
F14 F -0.1272(2) 0.60090(13) 0.08051(4) 0.0368(6) Uani 1 1 d .
F15 F 0.21472(17) 0.26978(9) 0.12150(3) 0.0185(4) Uani 1 1 d .
F16 F 0.27290(17) 0.19140(9) 0.15499(3) 0.0210(4) Uani 1 1 d .
F17 F 0.0418(2) 0.05387(10) 0.17837(4) 0.0327(5) Uani 1 1 d .
F18 F 0.2228(2) 0.06504(10) 0.16523(4) 0.0290(5) Uani 1 1 d .
F19 F 0.1566(2) 0.12743(10) 0.19160(3) 0.0281(5) Uani 1 1 d .
F20 F -0.1184(2) 0.09941(10) 0.15134(4) 0.0295(5) Uani 1 1 d .
F21 F -0.18040(18) 0.18172(10) 0.11925(4) 0.0266(5) Uani 1 1 d .
F22 F 0.3870(2) 0.33634(11) 0.02836(4) 0.0347(6) Uani 1 1 d .
F23 F 0.4286(3) 0.42351(13) -0.00319(5) 0.0471(7) Uani 1 1 d .
F24 F 0.1737(3) 0.53727(14) -0.02309(4) 0.0533(8) Uani 1 1 d .
F25 F 0.3670(3) 0.52616(13) -0.02297(5) 0.0542(8) Uani 1 1 d .
F26 F 0.2825(3) 0.59092(11) 0.00061(4) 0.0462(7) Uani 1 1 d .
F27 F 0.0824(2) 0.53634(11) 0.02200(4) 0.0360(6) Uani 1 1 d .
F28 F 0.04252(19) 0.44895(10) 0.05393(4) 0.0278(5) Uani 1 1 d .
F29 F 0.2863(2) 0.23949(10) 0.20731(4) 0.0278(5) Uani 1 1 d .
F30 F 0.1324(2) 0.24044(11) 0.24209(4) 0.0356(6) Uani 1 1 d .
F31 F -0.0070(3) 0.30115(13) 0.26853(5) 0.0483(7) Uani 1 1 d .
F32 F 0.0418(3) 0.39827(15) 0.27317(4) 0.0497(7) Uani 1 1 d .
F33 F -0.1008(2) 0.37345(12) 0.24968(4) 0.0399(6) Uani 1 1 d .
F34 F 0.0745(2) 0.46071(10) 0.23158(4) 0.0303(5) Uani 1 1 d .
F35 F 0.2328(2) 0.45898(9) 0.19689(3) 0.0240(4) Uani 1 1 d .
F36 F 0.7547(2) 0.47596(11) 0.11849(4) 0.0299(5) Uani 1 1 d .
F37 F 0.8380(2) 0.43117(11) 0.07929(4) 0.0313(5) Uani 1 1 d .
F38 F 0.6516(2) 0.33412(12) 0.03805(4) 0.0364(6) Uani 1 1 d .
F39 F 0.8373(2) 0.34268(11) 0.04936(4) 0.0333(5) Uani 1 1 d .
F40 F 0.7344(2) 0.25971(10) 0.05780(4) 0.0304(5) Uani 1 1 d .
F41 F 0.5190(2) 0.28094(11) 0.07804(4) 0.0324(5) Uani 1 1 d .
F42 F 0.4409(2) 0.32355(10) 0.11804(4) 0.0303(5) Uani 1 1 d .
O1 O -0.0113(2) 0.45683(10) 0.16067(4) 0.0145(4) Uani 1 1 d .
O2 O 0.2281(2) 0.54061(11) 0.09125(4) 0.0159(5) Uani 1 1 d .
O3 O -0.0471(2) 0.36671(10) 0.13467(4) 0.0147(4) Uani 1 1 d .
O4 O 0.3095(2) 0.43405(10) 0.08297(4) 0.0145(4) Uani 1 1 d .
O5 O 0.1162(2) 0.36079(10) 0.16279(4) 0.0142(4) Uani 1 1 d .
O6 O 0.4000(2) 0.49810(11) 0.11353(4) 0.0151(4) Uani 1 1 d .
N1 N 0.0527(2) 0.48672(12) 0.14386(4) 0.0134(5) Uani 1 1 d .
N2 N 0.1521(2) 0.52270(13) 0.10862(4) 0.0135(5) Uani 1 1 d .
N3 N 0.0377(2) 0.38348(12) 0.11867(4) 0.0133(5) Uani 1 1 d .
N4 N 0.2169(2) 0.40926(12) 0.09576(4) 0.0138(5) Uani 1 1 d .
N5 N 0.2025(2) 0.39152(12) 0.15016(4) 0.0132(5) Uani 1 1 d .
N6 N 0.3334(2) 0.46347(12) 0.12855(4) 0.0138(5) Uani 1 1 d .
C1 C 0.0180(3) 0.54355(15) 0.13780(5) 0.0139(6) Uani 1 1 d .
C2 C 0.0839(3) 0.56656(15) 0.11791(5) 0.0137(6) Uani 1 1 d .
C3 C 0.0520(3) 0.34560(15) 0.10101(5) 0.0129(6) Uani 1 1 d .
C4 C 0.1517(3) 0.36460(14) 0.08642(5) 0.0135(6) Uani 1 1 d .
C5 C 0.3144(3) 0.39030(15) 0.15763(5) 0.0144(6) Uani 1 1 d .
C6 C 0.3930(3) 0.42990(15) 0.14376(5) 0.0150(6) Uani 1 1 d .
C7 C -0.1023(3) 0.35824(16) 0.17704(6) 0.0184(7) Uani 1 1 d .
H7A H -0.0903 0.3808 0.1914 0.022 Uiso 1 1 calc R
H7B H -0.1845 0.3671 0.1719 0.022 Uiso 1 1 calc R
C8 C -0.0923(3) 0.28730(17) 0.18186(6) 0.0231(7) Uani 1 1 d .
H8A H -0.1098 0.2643 0.1678 0.028 Uiso 1 1 calc R
H8B H -0.0092 0.2777 0.1862 0.028 Uiso 1 1 calc R
C9 C -0.1774(4) 0.26380(18) 0.20070(7) 0.0305(9) Uani 1 1 d .
H9A H -0.1625 0.2880 0.2146 0.037 Uiso 1 1 calc R
H9B H -0.2607 0.2716 0.1960 0.037 Uiso 1 1 calc R
C10 C -0.1626(5) 0.1938(2) 0.20608(9) 0.0488(13) Uani 1 1 d .
H10A H -0.2191 0.1819 0.2179 0.073 Uiso 1 1 calc R
H10B H -0.0811 0.1859 0.2113 0.073 Uiso 1 1 calc R
H10C H -0.1783 0.1694 0.1925 0.073 Uiso 1 1 calc R
C11 C 0.4330(3) 0.53049(16) 0.07197(5) 0.0170(6) Uani 1 1 d .
H11A H 0.4885 0.4977 0.0668 0.020 Uiso 1 1 calc R
H11B H 0.3872 0.5448 0.0587 0.020 Uiso 1 1 calc R
C12 C 0.5077(3) 0.58625(16) 0.08132(6) 0.0195(7) Uani 1 1 d .
H12A H 0.4524 0.6174 0.0877 0.023 Uiso 1 1 calc R
H12B H 0.5588 0.5710 0.0937 0.023 Uiso 1 1 calc R
C13 C 0.5878(3) 0.61861(17) 0.06359(6) 0.0244(8) Uani 1 1 d .
H13A H 0.6349 0.5866 0.0556 0.029 Uiso 1 1 calc R
H13B H 0.6446 0.6462 0.0715 0.029 Uiso 1 1 calc R
C14 C 0.5185(4) 0.65762(18) 0.04584(6) 0.0281(8) Uani 1 1 d .
H14A H 0.5747 0.6748 0.0349 0.042 Uiso 1 1 calc R
H14B H 0.4764 0.6915 0.0534 0.042 Uiso 1 1 calc R
H14C H 0.4608 0.6310 0.0381 0.042 Uiso 1 1 calc R
C15 C -0.0997(3) 0.57429(15) 0.17880(5) 0.0153(6) Uani 1 1 d .
C16 C -0.1811(3) 0.53417(16) 0.18953(6) 0.0188(7) Uani 1 1 d .
C17 C -0.1872(3) 0.53051(16) 0.21324(6) 0.0204(7) Uani 1 1 d .
C18 C -0.1117(3) 0.56678(16) 0.22715(6) 0.0193(7) Uani 1 1 d .
C19 C -0.0303(3) 0.60705(17) 0.21636(6) 0.0211(7) Uani 1 1 d .
C20 C -0.0241(3) 0.61043(16) 0.19270(6) 0.0193(7) Uani 1 1 d .
C21 C -0.1233(4) 0.56435(18) 0.25314(6) 0.0272(8) Uani 1 1 d .
C22 C 0.0686(3) 0.64580(15) 0.07997(5) 0.0164(6) Uani 1 1 d .
C23 C 0.1599(3) 0.67283(15) 0.06685(6) 0.0168(6) Uani 1 1 d .
C24 C 0.1448(3) 0.68488(15) 0.04356(6) 0.0192(7) Uani 1 1 d .
C25 C 0.0360(3) 0.67112(16) 0.03267(6) 0.0204(7) Uani 1 1 d .
C26 C -0.0534(3) 0.64112(19) 0.04569(6) 0.0241(8) Uani 1 1 d .
C27 C -0.0377(3) 0.62852(18) 0.06866(6) 0.0231(7) Uani 1 1 d .
C28 C 0.0097(4) 0.68713(18) 0.00781(6) 0.0258(8) Uani 1 1 d .
C29 C 0.0138(3) 0.22913(15) 0.11938(5) 0.0143(6) Uani 1 1 d .
C30 C 0.1296(3) 0.22930(15) 0.12892(6) 0.0157(6) Uani 1 1 d .
C31 C 0.1607(3) 0.18795(15) 0.14626(5) 0.0160(6) Uani 1 1 d .
C32 C 0.0804(3) 0.14217(15) 0.15415(5) 0.0164(6) Uani 1 1 d .
C33 C -0.0347(3) 0.14131(16) 0.14454(6) 0.0192(7) Uani 1 1 d .
C34 C -0.0677(3) 0.18452(16) 0.12776(6) 0.0177(7) Uani 1 1 d .
C35 C 0.1244(3) 0.09672(16) 0.17244(6) 0.0215(7) Uani 1 1 d .
C36 C 0.2129(3) 0.38947(16) 0.04185(5) 0.0162(6) Uani 1 1 d .
C37 C 0.3111(3) 0.38535(17) 0.02703(6) 0.0221(7) Uani 1 1 d .
C38 C 0.3321(4) 0.43121(19) 0.01050(6) 0.0278(8) Uani 1 1 d .
C39 C 0.2566(4) 0.48310(18) 0.00828(6) 0.0259(8) Uani 1 1 d .
C40 C 0.1597(3) 0.48730(17) 0.02349(6) 0.0225(7) Uani 1 1 d .
C41 C 0.1378(3) 0.44218(17) 0.03992(6) 0.0191(7) Uani 1 1 d .
C42 C 0.2714(5) 0.5345(2) -0.00946(7) 0.0378(10) Uani 1 1 d .
C43 C 0.2642(3) 0.34885(16) 0.20130(5) 0.0157(6) Uani 1 1 d .
C44 C 0.2346(3) 0.29447(16) 0.21318(6) 0.0190(7) Uani 1 1 d .
C45 C 0.1547(3) 0.29517(17) 0.23139(6) 0.0211(7) Uani 1 1 d .
C46 C 0.0991(3) 0.35120(18) 0.23821(6) 0.0229(7) Uani 1 1 d .
C47 C 0.1273(3) 0.40579(17) 0.22586(6) 0.0211(7) Uani 1 1 d .
C48 C 0.2089(3) 0.40489(16) 0.20807(5) 0.0176(7) Uani 1 1 d .
C49 C 0.0082(4) 0.3557(2) 0.25758(7) 0.0309(9) Uani 1 1 d .
C50 C 0.5952(3) 0.40162(15) 0.11962(5) 0.0148(6) Uani 1 1 d .
C51 C 0.6960(3) 0.42734(16) 0.10886(6) 0.0178(7) Uani 1 1 d .
C52 C 0.7389(3) 0.40372(17) 0.08819(6) 0.0191(7) Uani 1 1 d .
C53 C 0.6832(3) 0.35332(16) 0.07733(6) 0.0183(7) Uani 1 1 d .
C54 C 0.5798(3) 0.32882(16) 0.08793(6) 0.0187(7) Uani 1 1 d .
C55 C 0.5385(3) 0.35139(16) 0.10873(6) 0.0196(7) Uani 1 1 d .
C56 C 0.7266(3) 0.32279(18) 0.05536(6) 0.0232(7) Uani 1 1 d .
B1 B -0.0106(3) 0.38614(17) 0.15866(6) 0.0142(7) Uani 1 1 d .
B2 B 0.3419(3) 0.50085(17) 0.08994(6) 0.0144(7) Uani 1 1 d .

loop_
_atom_site_aniso_label
_atom_site_aniso_U_11
_atom_site_aniso_U_22
_atom_site_aniso_U_33
_atom_site_aniso_U_23
_atom_site_aniso_U_13
_atom_site_aniso_U_12
Fe1 0.0113(2) 0.0127(2) 0.0106(2) -0.00073(16) 0.00015(16) 0.00033(17)
S1 0.0174(4) 0.0214(4) 0.0158(4) -0.0004(3) 0.0018(3) 0.0070(3)
S2 0.0243(4) 0.0134(4) 0.0145(4) 0.0000(3) 0.0012(3) 0.0017(3)
S3 0.0164(4) 0.0151(4) 0.0161(4) -0.0002(3) -0.0048(3) -0.0019(3)
S4 0.0254(4) 0.0155(4) 0.0134(4) -0.0031(3) 0.0001(3) 0.0001(3)
S5 0.0156(4) 0.0278(4) 0.0126(4) 0.0037(3) 0.0002(3) 0.0065(3)
S6 0.0120(4) 0.0272(4) 0.0155(4) -0.0040(3) -0.0009(3) 0.0000(3)
F1 0.0235(11) 0.0263(11) 0.0251(10) -0.0033(9) -0.0034(9) -0.0089(9)
F2 0.0335(13) 0.0368(13) 0.0326(12) 0.0078(10) 0.0095(10) -0.0153(11)
F3 0.064(2) 0.140(3) 0.0211(13) 0.0106(17) -0.0138(13) -0.039(2)
F4 0.103(3) 0.093(2) 0.0209(13) -0.0015(14) 0.0152(15) 0.065(2)
F5 0.116(3) 0.0403(15) 0.0250(13) 0.0104(11) 0.0061(16) -0.0138(17)
F6 0.0382(13) 0.0429(14) 0.0241(11) -0.0089(10) -0.0040(10) -0.0176(11)
F7 0.0312(12) 0.0384(13) 0.0259(11) -0.0025(10) 0.0067(9) -0.0192(10)
F8 0.0234(11) 0.0298(11) 0.0207(10) 0.0026(9) -0.0043(8) -0.0104(9)
F9 0.0323(12) 0.0268(11) 0.0177(10) 0.0015(8) 0.0036(9) -0.0092(9)
F10 0.069(2) 0.085(2) 0.0255(13) 0.0089(14) -0.0053(13) 0.0500(18)
F11 0.0626(18) 0.0524(16) 0.0190(11) 0.0089(11) -0.0075(12) -0.0234(14)
F12 0.0590(17) 0.0340(13) 0.0246(12) -0.0049(10) -0.0163(11) -0.0068(12)
F13 0.0223(12) 0.0753(19) 0.0276(12) 0.0035(12) -0.0071(10) -0.0108(12)
F14 0.0204(11) 0.0615(17) 0.0284(12) 0.0078(11) 0.0017(9) -0.0143(11)
F15 0.0133(9) 0.0191(10) 0.0231(10) 0.0055(8) -0.0003(8) -0.0045(7)
F16 0.0159(10) 0.0251(10) 0.0219(10) 0.0057(8) -0.0060(8) -0.0027(8)
F17 0.0367(13) 0.0262(11) 0.0353(12) 0.0149(10) -0.0065(10) -0.0113(10)
F18 0.0355(13) 0.0249(11) 0.0265(11) 0.0045(9) -0.0028(9) 0.0101(10)
F19 0.0419(13) 0.0274(11) 0.0151(10) 0.0006(8) -0.0067(9) -0.0039(10)
F20 0.0237(11) 0.0274(11) 0.0374(13) 0.0129(10) -0.0026(10) -0.0115(9)
F21 0.0160(10) 0.0290(11) 0.0349(12) 0.0068(9) -0.0078(9) -0.0064(9)
F22 0.0314(13) 0.0355(13) 0.0373(13) -0.0021(10) 0.0135(10) 0.0139(10)
F23 0.0472(16) 0.0513(16) 0.0429(15) 0.0003(13) 0.0324(13) 0.0026(13)
F24 0.082(2) 0.0500(17) 0.0281(13) 0.0155(12) -0.0101(14) -0.0079(16)
F25 0.081(2) 0.0454(16) 0.0357(14) 0.0042(12) 0.0341(15) -0.0092(15)
F26 0.077(2) 0.0268(13) 0.0346(13) 0.0017(11) 0.0151(13) -0.0105(13)
F27 0.0451(14) 0.0269(12) 0.0360(13) 0.0120(10) 0.0082(11) 0.0126(11)
F28 0.0239(11) 0.0293(11) 0.0300(11) 0.0087(9) 0.0113(9) 0.0083(9)
F29 0.0358(12) 0.0183(10) 0.0293(11) 0.0001(9) 0.0031(10) 0.0041(9)
F30 0.0444(15) 0.0250(12) 0.0375(13) 0.0088(10) 0.0141(11) -0.0064(10)
F31 0.0491(16) 0.0492(16) 0.0466(16) 0.0156(13) 0.0286(13) 0.0038(13)
F32 0.0521(17) 0.072(2) 0.0250(12) -0.0157(13) 0.0156(12) -0.0189(15)
F33 0.0248(12) 0.0549(16) 0.0400(14) -0.0011(12) 0.0133(11) 0.0042(11)
F34 0.0361(13) 0.0277(11) 0.0272(11) -0.0013(9) 0.0086(10) 0.0127(10)
F35 0.0355(12) 0.0193(10) 0.0171(9) 0.0032(8) 0.0064(9) 0.0026(9)
F36 0.0214(11) 0.0317(12) 0.0368(12) -0.0107(10) 0.0050(10) -0.0130(9)
F37 0.0231(11) 0.0379(13) 0.0329(12) -0.0044(10) 0.0141(9) -0.0126(10)
F38 0.0389(14) 0.0525(15) 0.0178(11) 0.0003(10) -0.0046(10) 0.0103(12)
F39 0.0300(12) 0.0421(14) 0.0278(12) -0.0033(10) 0.0157(10) -0.0019(11)
F40 0.0363(13) 0.0255(11) 0.0294(11) -0.0058(9) 0.0066(10) 0.0059(10)
F41 0.0302(12) 0.0284(12) 0.0387(13) -0.0187(10) 0.0096(10) -0.0117(10)
F42 0.0260(11) 0.0288(12) 0.0363(12) -0.0113(10) 0.0154(10) -0.0150(9)
O1 0.0163(11) 0.0144(11) 0.0127(10) 0.0020(8) 0.0054(9) -0.0001(9)
O2 0.0162(11) 0.0172(11) 0.0142(11) 0.0031(9) 0.0044(9) 0.0003(9)
O3 0.0129(11) 0.0184(11) 0.0129(10) 0.0002(9) -0.0002(9) -0.0026(9)
O4 0.0131(11) 0.0164(11) 0.0141(10) -0.0008(9) 0.0037(8) -0.0012(9)
O5 0.0128(11) 0.0167(11) 0.0131(10) 0.0034(8) 0.0026(8) -0.0014(9)
O6 0.0149(11) 0.0177(11) 0.0128(10) 0.0016(9) 0.0030(9) -0.0034(9)
N1 0.0131(13) 0.0154(13) 0.0118(12) 0.0004(10) 0.0023(10) -0.0007(10)
N2 0.0121(12) 0.0176(13) 0.0107(12) 0.0010(10) 0.0023(10) 0.0017(10)
N3 0.0131(13) 0.0153(13) 0.0115(12) 0.0002(10) -0.0009(10) 0.0008(10)
N4 0.0130(12) 0.0141(13) 0.0144(12) 0.0014(10) 0.0025(10) 0.0008(10)
N5 0.0115(12) 0.0139(12) 0.0142(12) -0.0013(10) 0.0022(10) -0.0002(10)
N6 0.0125(12) 0.0169(13) 0.0121(12) -0.0018(10) 0.0016(10) -0.0003(10)
C1 0.0145(15) 0.0143(14) 0.0131(14) -0.0031(11) -0.0007(12) 0.0022(12)
C2 0.0134(14) 0.0135(14) 0.0143(14) 0.0005(11) -0.0024(12) 0.0004(12)
C3 0.0126(14) 0.0134(14) 0.0125(14) -0.0001(11) -0.0037(11) 0.0007(12)
C4 0.0162(15) 0.0139(14) 0.0103(14) 0.0009(11) -0.0028(12) 0.0009(12)
C5 0.0140(15) 0.0178(15) 0.0114(14) -0.0026(12) 0.0003(12) 0.0017(12)
C6 0.0126(15) 0.0186(15) 0.0138(14) -0.0020(12) -0.0007(12) 0.0021(12)
C7 0.0162(16) 0.0215(17) 0.0174(15) 0.0010(13) 0.0021(13) -0.0007(13)
C8 0.0245(18) 0.0208(17) 0.0239(18) 0.0033(14) 0.0047(15) -0.0032(14)
C9 0.036(2) 0.0260(19) 0.029(2) 0.0064(16) 0.0085(17) -0.0077(17)
C10 0.053(3) 0.033(2) 0.060(3) 0.017(2) 0.012(3) -0.009(2)
C11 0.0216(17) 0.0179(16) 0.0115(14) -0.0020(12) 0.0037(12) -0.0031(13)
C12 0.0195(17) 0.0204(17) 0.0186(16) 0.0003(13) 0.0009(13) -0.0038(13)
C13 0.0271(19) 0.0223(18) 0.0237(18) -0.0013(14) 0.0041(15) -0.0085(15)
C14 0.038(2) 0.0244(19) 0.0221(18) 0.0008(15) 0.0061(16) -0.0044(17)
C15 0.0143(15) 0.0176(15) 0.0139(14) -0.0037(12) 0.0015(12) 0.0022(12)
C16 0.0155(16) 0.0164(16) 0.0244(17) -0.0031(13) -0.0010(13) -0.0002(13)
C17 0.0207(17) 0.0169(16) 0.0235(17) 0.0012(13) 0.0082(14) -0.0020(13)
C18 0.0220(17) 0.0193(16) 0.0166(16) 0.0008(13) 0.0046(13) 0.0050(14)
C19 0.0215(17) 0.0218(17) 0.0201(17) -0.0055(14) 0.0019(14) -0.0028(14)
C20 0.0167(16) 0.0214(17) 0.0199(16) -0.0032(13) 0.0050(13) -0.0045(13)
C21 0.034(2) 0.0296(19) 0.0183(17) 0.0004(15) 0.0032(15) 0.0032(17)
C22 0.0206(16) 0.0130(15) 0.0157(15) 0.0025(12) 0.0010(13) 0.0035(12)
C23 0.0198(16) 0.0141(15) 0.0165(15) -0.0007(12) -0.0010(13) 0.0015(13)
C24 0.0257(18) 0.0124(15) 0.0194(16) 0.0005(12) 0.0027(14) -0.0008(13)
C25 0.0253(18) 0.0192(16) 0.0169(16) -0.0001(13) 0.0000(14) 0.0039(14)
C26 0.0181(17) 0.035(2) 0.0194(17) -0.0018(15) -0.0033(14) 0.0016(15)
C27 0.0179(17) 0.032(2) 0.0190(17) 0.0023(14) 0.0022(14) -0.0002(15)
C28 0.032(2) 0.0270(19) 0.0183(17) 0.0004(14) -0.0023(15) 0.0028(16)
C29 0.0162(15) 0.0131(14) 0.0137(14) -0.0006(12) -0.0018(12) 0.0003(12)
C30 0.0138(15) 0.0144(15) 0.0188(16) -0.0010(12) 0.0014(12) -0.0027(12)
C31 0.0136(15) 0.0187(15) 0.0157(15) -0.0015(12) -0.0011(12) -0.0001(12)
C32 0.0207(16) 0.0139(15) 0.0147(15) 0.0003(12) -0.0006(13) 0.0015(12)
C33 0.0190(16) 0.0180(16) 0.0207(16) -0.0006(13) 0.0029(13) -0.0046(13)
C34 0.0135(15) 0.0174(16) 0.0222(17) -0.0024(13) -0.0018(13) -0.0017(12)
C35 0.0257(18) 0.0185(16) 0.0202(16) 0.0022(13) -0.0018(14) -0.0028(14)
C36 0.0176(16) 0.0201(16) 0.0109(14) -0.0026(12) -0.0023(12) -0.0011(13)
C37 0.0226(18) 0.0233(18) 0.0205(17) -0.0061(14) 0.0015(14) 0.0031(14)
C38 0.030(2) 0.036(2) 0.0170(16) -0.0058(15) 0.0090(15) -0.0040(17)
C39 0.037(2) 0.0264(19) 0.0148(16) 0.0003(14) 0.0018(15) -0.0065(16)
C40 0.0283(19) 0.0196(17) 0.0196(17) 0.0002(13) -0.0007(15) 0.0025(14)
C41 0.0180(16) 0.0248(17) 0.0145(15) -0.0005(13) 0.0026(12) 0.0008(14)
C42 0.055(3) 0.033(2) 0.025(2) 0.0054(17) 0.010(2) -0.006(2)
C43 0.0156(15) 0.0220(16) 0.0095(13) 0.0005(12) -0.0026(12) 0.0009(13)
C44 0.0203(17) 0.0200(17) 0.0167(15) -0.0020(13) -0.0025(13) 0.0010(13)
C45 0.0229(18) 0.0208(17) 0.0195(16) 0.0043(13) 0.0007(14) -0.0051(14)
C46 0.0189(17) 0.0289(19) 0.0209(17) 0.0011(14) 0.0024(14) -0.0013(15)
C47 0.0208(17) 0.0248(18) 0.0175(16) -0.0020(13) 0.0016(13) 0.0047(14)
C48 0.0205(16) 0.0199(16) 0.0124(14) 0.0033(12) -0.0006(12) -0.0004(13)
C49 0.029(2) 0.039(2) 0.0251(19) 0.0014(17) 0.0098(16) -0.0026(17)
C50 0.0121(14) 0.0177(15) 0.0145(15) -0.0007(12) 0.0008(12) 0.0014(12)
C51 0.0149(15) 0.0181(16) 0.0204(16) -0.0022(13) -0.0013(13) -0.0017(13)
C52 0.0127(15) 0.0238(17) 0.0208(16) 0.0033(14) 0.0040(13) -0.0030(13)
C53 0.0151(16) 0.0205(16) 0.0194(16) -0.0002(13) 0.0014(13) 0.0018(13)
C54 0.0180(16) 0.0194(16) 0.0187(16) -0.0036(13) 0.0025(13) -0.0033(13)
C55 0.0154(16) 0.0209(16) 0.0227(17) 0.0007(14) 0.0036(13) -0.0041(13)
C56 0.0222(18) 0.0281(19) 0.0192(16) -0.0003(14) 0.0026(14) 0.0058(15)
B1 0.0132(16) 0.0166(17) 0.0128(16) -0.0006(13) -0.0001(13) -0.0005(13)
B2 0.0178(17) 0.0129(16) 0.0126(16) -0.0008(13) 0.0009(14) -0.0010(14)

loop_
_atom_type_symbol
_atom_type_description
_atom_type_scat_dispersion_real
_atom_type_scat_dispersion_imag
_atom_type_scat_source
C C 0.0033 0.0016 'International Tables Vol C Tables 4.2.6.8 and 6.1.1.4'
H H 0.0000 0.0000 'International Tables Vol C Tables 4.2.6.8 and 6.1.1.4'
B B 0.0013 0.0007 'International Tables Vol C Tables 4.2.6.8 and 6.1.1.4'
N N 0.0061 0.0033 'International Tables Vol C Tables 4.2.6.8 and 6.1.1.4'
O O 0.0106 0.0060 'International Tables Vol C Tables 4.2.6.8 and 6.1.1.4'
F F 0.0171 0.0103 'International Tables Vol C Tables 4.2.6.8 and 6.1.1.4'
Fe Fe 0.3463 0.8444 'International Tables Vol C Tables 4.2.6.8 and 6.1.1.4'
S S 0.1246 0.1234 'International Tables Vol C Tables 4.2.6.8 and 6.1.1.4'

loop_
_geom_angle_atom_site_label_1
_geom_angle_atom_site_label_2
_geom_angle_atom_site_label_3
_geom_angle
N4 Fe1 N2 86.58(11)
N4 Fe1 N1 153.86(12)
N2 Fe1 N1 79.78(11)
N4 Fe1 N5 113.53(11)
N2 Fe1 N5 153.99(11)
N1 Fe1 N5 86.86(11)
N4 Fe1 N6 84.53(11)
N2 Fe1 N6 86.82(11)
N1 Fe1 N6 116.54(11)
N5 Fe1 N6 79.29(11)
N4 Fe1 N3 79.32(11)
N2 Fe1 N3 116.43(11)
N1 Fe1 N3 86.90(11)
N5 Fe1 N3 84.70(11)
N6 Fe1 N3 150.46(11)
C1 S1 C15 104.55(15)
C2 S2 C22 104.17(15)
C3 S3 C29 100.84(15)
C4 S4 C36 102.00(15)
C5 S5 C43 102.90(15)
C6 S6 C50 99.76(15)
N1 O1 B1 113.8(2)
N2 O2 B2 113.0(2)
N3 O3 B1 112.2(2)
N4 O4 B2 112.8(2)
N5 O5 B1 112.8(2)
N6 O6 B2 112.2(2)
C1 N1 O1 118.0(3)
C1 N1 Fe1 117.6(2)
O1 N1 Fe1 122.92(19)
C2 N2 O2 117.4(3)
C2 N2 Fe1 117.6(2)
O2 N2 Fe1 123.47(19)
C3 N3 O3 117.2(3)
C3 N3 Fe1 116.9(2)
O3 N3 Fe1 123.61(19)
C4 N4 O4 117.5(3)
C4 N4 Fe1 118.4(2)
O4 N4 Fe1 123.53(19)
C5 N5 O5 117.8(3)
C5 N5 Fe1 118.5(2)
O5 N5 Fe1 123.24(19)
C6 N6 O6 117.3(3)
C6 N6 Fe1 117.0(2)
O6 N6 Fe1 123.80(19)
N1 C1 C2 112.2(3)
N1 C1 S1 127.3(2)
C2 C1 S1 120.0(2)
N2 C2 C1 112.2(3)
N2 C2 S2 126.5(2)
C1 C2 S2 120.9(2)
N3 C3 C4 112.4(3)
N3 C3 S3 125.3(2)
C4 C3 S3 122.2(2)
N4 C4 C3 112.0(3)
N4 C4 S4 127.1(2)
C3 C4 S4 120.8(2)
N5 C5 C6 111.5(3)
N5 C5 S5 128.8(3)
C6 C5 S5 119.6(2)
N6 C6 C5 113.0(3)
N6 C6 S6 124.8(3)
C5 C6 S6 122.2(2)
C8 C7 B1 116.3(3)
C8 C7 H7A 108.2
B1 C7 H7A 108.2
C8 C7 H7B 108.2
B1 C7 H7B 108.2
H7A C7 H7B 107.4
C9 C8 C7 114.0(3)
C9 C8 H8A 108.7
C7 C8 H8A 108.7
C9 C8 H8B 108.7
C7 C8 H8B 108.7
H8A C8 H8B 107.6
C10 C9 C8 113.5(4)
C10 C9 H9A 108.9
C8 C9 H9A 108.9
C10 C9 H9B 108.9
C8 C9 H9B 108.9
H9A C9 H9B 107.7
C9 C10 H10A 109.5
C9 C10 H10B 109.5
H10A C10 H10B 109.5
C9 C10 H10C 109.5
H10A C10 H10C 109.5
H10B C10 H10C 109.5
C12 C11 B2 114.2(3)
C12 C11 H11A 108.7
B2 C11 H11A 108.7
C12 C11 H11B 108.7
B2 C11 H11B 108.7
H11A C11 H11B 107.6
C13 C12 C11 114.5(3)
C13 C12 H12A 108.6
C11 C12 H12A 108.6
C13 C12 H12B 108.6
C11 C12 H12B 108.6
H12A C12 H12B 107.6
C12 C13 C14 114.4(3)
C12 C13 H13A 108.7
C14 C13 H13A 108.7
C12 C13 H13B 108.7
C14 C13 H13B 108.7
H13A C13 H13B 107.6
C13 C14 H14A 109.5
C13 C14 H14B 109.5
H14A C14 H14B 109.5
C13 C14 H14C 109.5
H14A C14 H14C 109.5
H14B C14 H14C 109.5
C16 C15 C20 117.6(3)
C16 C15 S1 121.0(3)
C20 C15 S1 120.9(3)
F1 C16 C15 120.8(3)
F1 C16 C17 118.2(3)
C15 C16 C17 121.0(3)
F2 C17 C16 118.3(3)
F2 C17 C18 120.3(3)
C16 C17 C18 121.4(3)
C19 C18 C17 117.4(3)
C19 C18 C21 121.7(3)
C17 C18 C21 120.7(3)
F6 C19 C20 117.8(3)
F6 C19 C18 121.1(3)
C20 C19 C18 121.0(3)
F7 C20 C19 118.4(3)
F7 C20 C15 120.1(3)
C19 C20 C15 121.5(3)
F4 C21 F3 107.7(4)
F4 C21 F5 107.3(4)
F3 C21 F5 105.5(4)
F4 C21 C18 110.9(3)
F3 C21 C18 113.1(3)
F5 C21 C18 112.0(3)
C23 C22 C27 117.2(3)
C23 C22 S2 119.7(3)
C27 C22 S2 122.2(3)
F8 C23 C22 119.8(3)
F8 C23 C24 118.4(3)
C22 C23 C24 121.8(3)
F9 C24 C25 121.4(3)
F9 C24 C23 117.8(3)
C25 C24 C23 120.7(3)
C24 C25 C26 117.2(3)
C24 C25 C28 123.7(3)
C26 C25 C28 119.1(3)
F13 C26 C27 119.3(3)
F13 C26 C25 118.8(3)
C27 C26 C25 121.9(3)
F14 C27 C26 119.6(3)
F14 C27 C22 119.3(3)
C26 C27 C22 121.0(3)
F11 C28 F10 107.2(3)
F11 C28 F12 106.2(3)
F10 C28 F12 107.1(3)
F11 C28 C25 113.3(3)
F10 C28 C25 111.1(3)
F12 C28 C25 111.5(3)
C30 C29 C34 117.0(3)
C30 C29 S3 124.7(2)
C34 C29 S3 118.1(2)
F15 C30 C31 117.8(3)
F15 C30 C29 120.9(3)
C31 C30 C29 121.3(3)
F16 C31 C30 118.3(3)
F16 C31 C32 120.0(3)
C30 C31 C32 121.7(3)
C33 C32 C31 117.2(3)
C33 C32 C35 124.6(3)
C31 C32 C35 118.1(3)
F20 C33 C32 121.3(3)
F20 C33 C34 117.6(3)
C32 C33 C34 121.1(3)
F21 C34 C33 118.4(3)
F21 C34 C29 119.9(3)
C33 C34 C29 121.7(3)
F17 C35 F19 107.2(3)
F17 C35 F18 107.1(3)
F19 C35 F18 106.9(3)
F17 C35 C32 113.3(3)
F19 C35 C32 111.3(3)
F18 C35 C32 110.8(3)
C37 C36 C41 117.6(3)
C37 C36 S4 119.7(3)
C41 C36 S4 122.5(3)
F22 C37 C38 118.7(3)
F22 C37 C36 120.1(3)
C38 C37 C36 121.2(3)
F23 C38 C39 121.2(3)
F23 C38 C37 117.5(4)
C39 C38 C37 121.3(3)
C38 C39 C40 116.9(3)
C38 C39 C42 124.8(4)
C40 C39 C42 118.2(4)
F27 C40 C41 118.1(3)
F27 C40 C39 119.6(3)
C41 C40 C39 122.3(3)
F28 C41 C40 119.2(3)
F28 C41 C36 120.2(3)
C40 C41 C36 120.6(3)
F25 C42 F26 107.9(4)
F25 C42 F24 107.0(3)
F26 C42 F24 107.2(4)
F25 C42 C39 113.3(4)
F26 C42 C39 110.7(3)
F24 C42 C39 110.5(4)
C44 C43 C48 117.7(3)
C44 C43 S5 118.8(3)
C48 C43 S5 123.3(3)
F29 C44 C45 118.5(3)
F29 C44 C43 119.7(3)
C45 C44 C43 121.8(3)
F30 C45 C44 117.8(3)
F30 C45 C46 121.5(3)
C44 C45 C46 120.6(3)
C45 C46 C47 117.4(3)
C45 C46 C49 124.0(3)
C47 C46 C49 118.7(3)
F34 C47 C48 118.9(3)
F34 C47 C46 119.5(3)
C48 C47 C46 121.6(3)
F35 C48 C47 118.9(3)
F35 C48 C43 120.2(3)
C47 C48 C43 120.9(3)
F31 C49 F32 107.2(3)
F31 C49 F33 107.1(3)
F32 C49 F33 107.1(3)
F31 C49 C46 112.7(3)
F32 C49 C46 111.6(3)
F33 C49 C46 110.8(3)
C51 C50 C55 117.0(3)
C51 C50 S6 119.4(2)
C55 C50 S6 123.4(3)
F36 C51 C50 119.9(3)
F36 C51 C52 118.5(3)
C50 C51 C52 121.6(3)
F37 C52 C53 121.2(3)
F37 C52 C51 117.2(3)
C53 C52 C51 121.6(3)
C52 C53 C54 116.5(3)
C52 C53 C56 125.2(3)
C54 C53 C56 118.3(3)
F41 C54 C55 118.2(3)
F41 C54 C53 119.8(3)
C55 C54 C53 121.9(3)
F42 C55 C54 117.9(3)
F42 C55 C50 120.9(3)
C54 C55 C50 121.3(3)
F38 C56 F39 108.2(3)
F38 C56 F40 107.4(3)
F39 C56 F40 106.4(3)
F38 C56 C53 111.7(3)
F39 C56 C53 112.1(3)
F40 C56 C53 110.8(3)
O1 B1 O3 110.0(3)
O1 B1 O5 110.2(3)
O3 B1 O5 107.2(3)
O1 B1 C7 108.4(3)
O3 B1 C7 110.7(3)
O5 B1 C7 110.4(3)
O2 B2 O4 109.8(3)
O2 B2 O6 109.0(2)
O4 B2 O6 107.9(2)
O2 B2 C11 109.8(3)
O4 B2 C11 110.0(3)
O6 B2 C11 110.3(3)

loop_
_geom_bond_atom_site_label_1
_geom_bond_atom_site_label_2
_geom_bond_distance
Fe1 N4 1.901(3)
Fe1 N2 1.903(3)
Fe1 N1 1.906(3)
Fe1 N5 1.911(3)
Fe1 N6 1.914(3)
Fe1 N3 1.920(3)
S1 C1 1.755(3)
S1 C15 1.771(3)
S2 C2 1.752(3)
S2 C22 1.763(3)
S3 C3 1.753(3)
S3 C29 1.768(3)
S4 C4 1.751(3)
S4 C36 1.760(3)
S5 C5 1.745(3)
S5 C43 1.761(3)
S6 C6 1.757(3)
S6 C50 1.768(3)
F1 C16 1.329(4)
F2 C17 1.336(4)
F3 C21 1.304(5)
F4 C21 1.302(5)
F5 C21 1.312(5)
F6 C19 1.335(4)
F7 C20 1.332(4)
F8 C23 1.337(4)
F9 C24 1.334(4)
F10 C28 1.324(5)
F11 C28 1.323(5)
F12 C28 1.331(4)
F13 C26 1.341(4)
F14 C27 1.335(4)
F15 C30 1.339(4)
F16 C31 1.335(4)
F17 C35 1.328(4)
F18 C35 1.339(4)
F19 C35 1.336(4)
F20 C33 1.337(4)
F21 C34 1.335(4)
F22 C37 1.331(4)
F23 C38 1.336(4)
F24 C42 1.336(6)
F25 C42 1.323(5)
F26 C42 1.332(5)
F27 C40 1.342(4)
F28 C41 1.335(4)
F29 C44 1.336(4)
F30 C45 1.335(4)
F31 C49 1.327(5)
F32 C49 1.328(5)
F33 C49 1.337(5)
F34 C47 1.339(4)
F35 C48 1.340(4)
F36 C51 1.335(4)
F37 C52 1.338(4)
F38 C56 1.323(4)
F39 C56 1.333(4)
F40 C56 1.342(4)
F41 C54 1.341(4)
F42 C55 1.338(4)
O1 N1 1.359(3)
O1 B1 1.497(4)
O2 N2 1.365(3)
O2 B2 1.508(4)
O3 N3 1.364(3)
O3 B1 1.508(4)
O4 N4 1.364(3)
O4 B2 1.510(4)
O5 N5 1.364(3)
O5 B1 1.512(4)
O6 N6 1.353(3)
O6 B2 1.514(4)
N1 C1 1.307(4)
N2 C2 1.307(4)
N3 C3 1.311(4)
N4 C4 1.303(4)
N5 C5 1.305(4)
N6 C6 1.309(4)
C1 C2 1.448(4)
C3 C4 1.442(4)
C5 C6 1.448(4)
C7 C8 1.528(5)
C7 B1 1.582(5)
C7 H7A 0.9700
C7 H7B 0.9700
C8 C9 1.523(5)
C8 H8A 0.9700
C8 H8B 0.9700
C9 C10 1.518(6)
C9 H9A 0.9700
C9 H9B 0.9700
C10 H10A 0.9600
C10 H10B 0.9600
C10 H10C 0.9600
C11 C12 1.535(4)
C11 B2 1.577(5)
C11 H11A 0.9700
C11 H11B 0.9700
C12 C13 1.518(5)
C12 H12A 0.9700
C12 H12B 0.9700
C13 C14 1.524(5)
C13 H13A 0.9700
C13 H13B 0.9700
C14 H14A 0.9600
C14 H14B 0.9600
C14 H14C 0.9600
C15 C16 1.381(5)
C15 C20 1.387(5)
C16 C17 1.382(5)
C17 C18 1.388(5)
C18 C19 1.385(5)
C18 C21 1.517(5)
C19 C20 1.379(5)
C22 C23 1.384(5)
C22 C27 1.389(5)
C23 C24 1.387(5)
C24 C25 1.384(5)
C25 C26 1.393(5)
C25 C28 1.512(5)
C26 C27 1.372(5)
C29 C30 1.388(4)
C29 C34 1.388(4)
C30 C31 1.377(4)
C31 C32 1.387(5)
C32 C33 1.383(5)
C32 C35 1.512(5)
C33 C34 1.384(5)
C36 C37 1.384(5)
C36 C41 1.390(5)
C37 C38 1.384(5)
C38 C39 1.380(6)
C39 C40 1.387(5)
C39 C42 1.506(5)
C40 C41 1.370(5)
C43 C44 1.379(5)
C43 C48 1.387(5)
C44 C45 1.376(5)
C45 C46 1.389(5)
C46 C47 1.393(5)
C46 C49 1.508(5)
C47 C48 1.369(5)
C50 C51 1.383(5)
C50 C55 1.383(5)
C51 C52 1.384(5)
C52 C53 1.380(5)
C53 C54 1.392(5)
C53 C56 1.508(5)
C54 C55 1.377(5)

loop_
_geom_torsion_atom_site_label_1
_geom_torsion_atom_site_label_2
_geom_torsion_atom_site_label_3
_geom_torsion_atom_site_label_4
_geom_torsion
B1 O1 N1 C1 150.9(3)
B1 O1 N1 Fe1 -14.7(3)
N4 Fe1 N1 C1 -57.3(4)
N2 Fe1 N1 C1 2.4(2)
N5 Fe1 N1 C1 160.0(2)
N6 Fe1 N1 C1 83.6(3)
N3 Fe1 N1 C1 -115.2(2)
N4 Fe1 N1 O1 108.4(3)
N2 Fe1 N1 O1 168.1(2)
N5 Fe1 N1 O1 -34.3(2)
N6 Fe1 N1 O1 -110.7(2)
N3 Fe1 N1 O1 50.5(2)
B2 O2 N2 C2 150.3(3)
B2 O2 N2 Fe1 -15.5(3)
N4 Fe1 N2 C2 160.3(2)
N1 Fe1 N2 C2 2.7(2)
N5 Fe1 N2 C2 -57.6(4)
N6 Fe1 N2 C2 -115.0(2)
N3 Fe1 N2 C2 84.0(3)
N4 Fe1 N2 O2 -33.9(2)
N1 Fe1 N2 O2 168.5(2)
N5 Fe1 N2 O2 108.2(3)
N6 Fe1 N2 O2 50.8(2)
N3 Fe1 N2 O2 -110.2(2)
B1 O3 N3 C3 146.4(3)
B1 O3 N3 Fe1 -15.8(3)
N4 Fe1 N3 C3 6.9(2)
N2 Fe1 N3 C3 87.6(2)
N1 Fe1 N3 C3 164.6(2)
N5 Fe1 N3 C3 -108.3(2)
N6 Fe1 N3 C3 -51.2(3)
N4 Fe1 N3 O3 169.2(2)
N2 Fe1 N3 O3 -110.1(2)
N1 Fe1 N3 O3 -33.2(2)
N5 Fe1 N3 O3 54.0(2)
N6 Fe1 N3 O3 111.1(3)
B2 O4 N4 C4 154.6(3)
B2 O4 N4 Fe1 -16.5(3)
N2 Fe1 N4 C4 -118.7(2)
N1 Fe1 N4 C4 -60.3(4)
N5 Fe1 N4 C4 78.4(3)
N6 Fe1 N4 C4 154.2(2)
N3 Fe1 N4 C4 -0.9(2)
N2 Fe1 N4 O4 52.4(2)
N1 Fe1 N4 O4 110.7(3)
N5 Fe1 N4 O4 -110.6(2)
N6 Fe1 N4 O4 -34.8(2)
N3 Fe1 N4 O4 170.1(2)
B1 O5 N5 C5 156.5(3)
B1 O5 N5 Fe1 -16.0(3)
N4 Fe1 N5 C5 76.3(3)
N2 Fe1 N5 C5 -61.8(4)
N1 Fe1 N5 C5 -120.6(2)
N6 Fe1 N5 C5 -2.9(2)
N3 Fe1 N5 C5 152.2(2)
N4 Fe1 N5 O5 -111.2(2)
N2 Fe1 N5 O5 110.7(3)
N1 Fe1 N5 O5 51.9(2)
N6 Fe1 N5 O5 169.6(2)
N3 Fe1 N5 O5 -35.3(2)
B2 O6 N6 C6 144.6(3)
B2 O6 N6 Fe1 -19.2(3)
N4 Fe1 N6 C6 -108.0(2)
N2 Fe1 N6 C6 165.1(2)
N1 Fe1 N6 C6 88.2(2)
N5 Fe1 N6 C6 7.2(2)
N3 Fe1 N6 C6 -51.1(4)
N4 Fe1 N6 O6 55.8(2)
N2 Fe1 N6 O6 -31.1(2)
N1 Fe1 N6 O6 -108.0(2)
N5 Fe1 N6 O6 171.0(2)
N3 Fe1 N6 O6 112.7(3)
O1 N1 C1 C2 -172.8(2)
Fe1 N1 C1 C2 -6.4(4)
O1 N1 C1 S1 -0.9(4)
Fe1 N1 C1 S1 165.55(18)
C15 S1 C1 N1 42.5(3)
C15 S1 C1 C2 -146.1(3)
O2 N2 C2 C1 -173.3(2)
Fe1 N2 C2 C1 -6.6(4)
O2 N2 C2 S2 0.3(4)
Fe1 N2 C2 S2 166.90(17)
N1 C1 C2 N2 8.2(4)
S1 C1 C2 N2 -164.4(2)
N1 C1 C2 S2 -165.7(2)
S1 C1 C2 S2 21.7(4)
C22 S2 C2 N2 47.5(3)
C22 S2 C2 C1 -139.5(3)
O3 N3 C3 C4 -174.3(2)
Fe1 N3 C3 C4 -10.9(3)
O3 N3 C3 S3 2.1(4)
Fe1 N3 C3 S3 165.50(17)
C29 S3 C3 N3 -65.4(3)
C29 S3 C3 C4 110.7(3)
O4 N4 C4 C3 -176.0(2)
Fe1 N4 C4 C3 -4.4(4)
O4 N4 C4 S4 7.9(4)
Fe1 N4 C4 S4 179.47(17)
N3 C3 C4 N4 9.7(4)
S3 C3 C4 N4 -166.8(2)
N3 C3 C4 S4 -173.9(2)
S3 C3 C4 S4 9.6(4)
C36 S4 C4 N4 -46.2(3)
C36 S4 C4 C3 137.9(3)
O5 N5 C5 C6 -174.3(2)
Fe1 N5 C5 C6 -1.4(4)
O5 N5 C5 S5 10.2(4)
Fe1 N5 C5 S5 -176.86(18)
C43 S5 C5 N5 -41.8(3)
C43 S5 C5 C6 143.1(3)
O6 N6 C6 C5 -174.8(2)
Fe1 N6 C6 C5 -9.9(4)
O6 N6 C6 S6 3.6(4)
Fe1 N6 C6 S6 168.48(17)
N5 C5 C6 N6 7.2(4)
S5 C5 C6 N6 -176.9(2)
N5 C5 C6 S6 -171.2(2)
S5 C5 C6 S6 4.7(4)
C50 S6 C6 N6 -61.3(3)
C50 S6 C6 C5 116.9(3)
B1 C7 C8 C9 176.5(3)
C7 C8 C9 C10 -177.4(4)
B2 C11 C12 C13 -175.0(3)
C11 C12 C13 C14 71.4(4)
C1 S1 C15 C16 -105.0(3)
C1 S1 C15 C20 83.4(3)
C20 C15 C16 F1 179.2(3)
S1 C15 C16 F1 7.3(4)
C20 C15 C16 C17 0.3(5)
S1 C15 C16 C17 -171.5(3)
F1 C16 C17 F2 0.1(5)
C15 C16 C17 F2 179.0(3)
F1 C16 C17 C18 -179.0(3)
C15 C16 C17 C18 -0.1(5)
F2 C17 C18 C19 -178.9(3)
C16 C17 C18 C19 0.2(5)
F2 C17 C18 C21 -1.8(5)
C16 C17 C18 C21 177.3(3)
C17 C18 C19 F6 177.5(3)
C21 C18 C19 F6 0.5(5)
C17 C18 C19 C20 -0.5(5)
C21 C18 C19 C20 -177.5(3)
F6 C19 C20 F7 0.3(5)
C18 C19 C20 F7 178.4(3)
F6 C19 C20 C15 -177.4(3)
C18 C19 C20 C15 0.7(6)
C16 C15 C20 F7 -178.3(3)
S1 C15 C20 F7 -6.4(5)
C16 C15 C20 C19 -0.6(5)
S1 C15 C20 C19 171.3(3)
C19 C18 C21 F4 96.3(4)
C17 C18 C21 F4 -80.6(5)
C19 C18 C21 F3 -24.8(5)
C17 C18 C21 F3 158.2(4)
C19 C18 C21 F5 -143.8(4)
C17 C18 C21 F5 39.2(5)
C2 S2 C22 C23 -118.2(3)
C2 S2 C22 C27 72.9(3)
C27 C22 C23 F8 -178.5(3)
S2 C22 C23 F8 12.1(4)
C27 C22 C23 C24 2.7(5)
S2 C22 C23 C24 -166.7(3)
F8 C23 C24 F9 1.8(5)
C22 C23 C24 F9 -179.4(3)
F8 C23 C24 C25 -177.6(3)
C22 C23 C24 C25 1.2(5)
F9 C24 C25 C26 176.5(3)
C23 C24 C25 C26 -4.2(5)
F9 C24 C25 C28 -3.9(5)
C23 C24 C25 C28 175.5(3)
C24 C25 C26 F13 -177.3(3)
C28 C25 C26 F13 3.1(5)
C24 C25 C26 C27 3.4(5)
C28 C25 C26 C27 -176.3(3)
F13 C26 C27 F14 -0.8(6)
C25 C26 C27 F14 178.5(3)
F13 C26 C27 C22 -178.9(3)
C25 C26 C27 C22 0.5(6)
C23 C22 C27 F14 178.4(3)
S2 C22 C27 F14 -12.5(5)
C23 C22 C27 C26 -3.6(5)
S2 C22 C27 C26 165.6(3)
C24 C25 C28 F11 -2.6(5)
C26 C25 C28 F11 177.1(3)
C24 C25 C28 F10 -123.4(4)
C26 C25 C28 F10 56.3(5)
C24 C25 C28 F12 117.1(4)
C26 C25 C28 F12 -63.2(4)
C3 S3 C29 C30 -34.9(3)
C3 S3 C29 C34 150.9(3)
C34 C29 C30 F15 178.5(3)
S3 C29 C30 F15 4.2(5)
C34 C29 C30 C31 -1.4(5)
S3 C29 C30 C31 -175.7(3)
F15 C30 C31 F16 1.4(4)
C29 C30 C31 F16 -178.7(3)
F15 C30 C31 C32 -176.5(3)
C29 C30 C31 C32 3.4(5)
F16 C31 C32 C33 179.6(3)
C30 C31 C32 C33 -2.6(5)
F16 C31 C32 C35 -0.7(5)
C30 C31 C32 C35 177.1(3)
C31 C32 C33 F20 -179.1(3)
C35 C32 C33 F20 1.3(5)
C31 C32 C33 C34 0.0(5)
C35 C32 C33 C34 -179.7(3)
F20 C33 C34 F21 -0.4(5)
C32 C33 C34 F21 -179.5(3)
F20 C33 C34 C29 -179.0(3)
C32 C33 C34 C29 2.0(5)
C30 C29 C34 F21 -179.8(3)
S3 C29 C34 F21 -5.1(4)
C30 C29 C34 C33 -1.2(5)
S3 C29 C34 C33 173.4(3)
C33 C32 C35 F17 1.3(5)
C31 C32 C35 F17 -178.4(3)
C33 C32 C35 F19 -119.6(4)
C31 C32 C35 F19 60.8(4)
C33 C32 C35 F18 121.7(4)
C31 C32 C35 F18 -58.0(4)
C4 S4 C36 C37 135.0(3)
C4 S4 C36 C41 -51.0(3)
C41 C36 C37 F22 179.0(3)
S4 C36 C37 F22 -6.8(5)
C41 C36 C37 C38 -1.6(5)
S4 C36 C37 C38 172.6(3)
F22 C37 C38 F23 -0.3(5)
C36 C37 C38 F23 -179.7(3)
F22 C37 C38 C39 -180.0(3)
C36 C37 C38 C39 0.6(6)
F23 C38 C39 C40 -179.2(3)
C37 C38 C39 C40 0.5(6)
F23 C38 C39 C42 1.5(6)
C37 C38 C39 C42 -178.8(4)
C38 C39 C40 F27 -179.3(3)
C42 C39 C40 F27 0.1(5)
C38 C39 C40 C41 -0.5(6)
C42 C39 C40 C41 178.9(4)
F27 C40 C41 F28 -0.9(5)
C39 C40 C41 F28 -179.7(3)
F27 C40 C41 C36 178.2(3)
C39 C40 C41 C36 -0.5(6)
C37 C36 C41 F28 -179.3(3)
S4 C36 C41 F28 6.6(5)
C37 C36 C41 C40 1.6(5)
S4 C36 C41 C40 -172.5(3)
C38 C39 C42 F25 -1.0(6)
C40 C39 C42 F25 179.6(4)
C38 C39 C42 F26 -122.4(4)
C40 C39 C42 F26 58.2(5)
C38 C39 C42 F24 119.0(4)
C40 C39 C42 F24 -60.3(5)
C5 S5 C43 C44 137.2(3)
C5 S5 C43 C48 -47.3(3)
C48 C43 C44 F29 -179.6(3)
S5 C43 C44 F29 -3.9(4)
C48 C43 C44 C45 -1.0(5)
S5 C43 C44 C45 174.8(3)
F29 C44 C45 F30 -0.5(5)
C43 C44 C45 F30 -179.2(3)
F29 C44 C45 C46 179.7(3)
C43 C44 C45 C46 1.0(5)
F30 C45 C46 C47 -179.4(3)
C44 C45 C46 C47 0.3(5)
F30 C45 C46 C49 -1.3(6)
C44 C45 C46 C49 178.4(3)
C45 C46 C47 F34 178.9(3)
C49 C46 C47 F34 0.7(5)
C45 C46 C47 C48 -1.7(5)
C49 C46 C47 C48 -180.0(3)
F34 C47 C48 F35 -0.3(5)
C46 C47 C48 F35 -179.7(3)
F34 C47 C48 C43 -178.8(3)
C46 C47 C48 C43 1.8(5)
C44 C43 C48 F35 -178.9(3)
S5 C43 C48 F35 5.5(5)
C44 C43 C48 C47 -0.4(5)
S5 C43 C48 C47 -176.0(3)
C45 C46 C49 F31 4.4(6)
C47 C46 C49 F31 -177.5(3)
C45 C46 C49 F32 125.1(4)
C47 C46 C49 F32 -56.8(5)
C45 C46 C49 F33 -115.7(4)
C47 C46 C49 F33 62.4(5)
C6 S6 C50 C51 140.6(3)
C6 S6 C50 C55 -44.1(3)
C55 C50 C51 F36 179.9(3)
S6 C50 C51 F36 -4.5(4)
C55 C50 C51 C52 -0.4(5)
S6 C50 C51 C52 175.2(3)
F36 C51 C52 F37 0.6(5)
C50 C51 C52 F37 -179.0(3)
F36 C51 C52 C53 179.6(3)
C50 C51 C52 C53 -0.1(5)
F37 C52 C53 C54 -179.2(3)
C51 C52 C53 C54 1.8(5)
F37 C52 C53 C56 1.6(5)
C51 C52 C53 C56 -177.3(3)
C52 C53 C54 F41 178.2(3)
C56 C53 C54 F41 -2.6(5)
C52 C53 C54 C55 -3.2(5)
C56 C53 C54 C55 175.9(3)
F41 C54 C55 F42 0.9(5)
C53 C54 C55 F42 -177.7(3)
F41 C54 C55 C50 -178.5(3)
C53 C54 C55 C50 2.9(5)
C51 C50 C55 F42 179.6(3)
S6 C50 C55 F42 4.3(5)
C51 C50 C55 C54 -1.0(5)
S6 C50 C55 C54 -176.4(3)
C52 C53 C56 F38 -111.0(4)
C54 C53 C56 F38 69.9(4)
C52 C53 C56 F39 10.7(5)
C54 C53 C56 F39 -168.4(3)
C52 C53 C56 F40 129.3(4)
C54 C53 C56 F40 -49.8(4)
N1 O1 B1 O3 -51.2(3)
N1 O1 B1 O5 66.8(3)
N1 O1 B1 C7 -172.3(2)
N3 O3 B1 O1 67.6(3)
N3 O3 B1 O5 -52.2(3)
N3 O3 B1 C7 -172.6(2)
N5 O5 B1 O1 -49.5(3)
N5 O5 B1 O3 70.2(3)
N5 O5 B1 C7 -169.1(2)
C8 C7 B1 O1 -165.5(3)
C8 C7 B1 O3 73.7(4)
C8 C7 B1 O5 -44.8(4)
N2 O2 B2 O4 67.1(3)
N2 O2 B2 O6 -50.8(3)
N2 O2 B2 C11 -171.8(2)
N4 O4 B2 O2 -49.5(3)
N4 O4 B2 O6 69.1(3)
N4 O4 B2 C11 -170.5(2)
N6 O6 B2 O2 69.8(3)
N6 O6 B2 O4 -49.3(3)
N6 O6 B2 C11 -169.6(2)
C12 C11 B2 O2 80.6(3)
C12 C11 B2 O4 -158.5(3)
C12 C11 B2 O6 -39.6(4)
